data_4503194
loop_
_publ_author_name
'Williams, Colleen A.'
'Blake, Alexander J.'
'Wilson, Claire'
'Hubberstey, Peter'
'Schr\"oder, Martin'

_publ_section_title
;
 Novel Metal&#x2212;Organic Frameworks Derived from Group II Metal Cations
 and Aryldicarboxylate Anionic Ligands
;
_journal_issue 3
_journal_name_full 'Crystal Growth &amp; Design'
_journal_page_first 911
_journal_paper_doi 10.1021/cg700731d
_journal_volume 8
_journal_year 2008
_chemical_formula_moiety 'C19 H17 N O5 Sr'
_chemical_formula_sum 'C19 H17 N O5 Sr'
_chemical_formula_weight 426.96
_chemical_name_systematic
; 
 ? 
;
_space_group_IT_number 62
_symmetry_cell_setting orthorhombic
_symmetry_space_group_name_Hall '-P 2ac 2n'
_symmetry_space_group_name_H-M 'P n m a'
_atom_sites_solution_hydrogens geom
_atom_sites_solution_primary direct
_atom_sites_solution_secondary difmap
_audit_creation_method SHELXL-97
_cell_angle_alpha 90.00
_cell_angle_beta 90.00
_cell_angle_gamma 90.00
_cell_formula_units_Z 4
_cell_length_a 7.296(1)
_cell_length_b 23.907(2)
_cell_length_c 10.018(1)
_cell_measurement_reflns_used 8731
_cell_measurement_temperature 150(2)
_cell_measurement_theta_max 27.5
_cell_measurement_theta_min 2.2
_cell_volume 1747.4(3)
_computing_cell_refinement 'Bruker SAINT version 6.36a (Bruker, 2002)'
_computing_data_collection 'Bruker SMART version 5.624 (Bruker, 2001)'
_computing_data_reduction 'Bruker SAINT; Bruker SHELXTL (Bruker, 2001)'
_computing_molecular_graphics ' ?'
_computing_publication_material
;
enCIFer(Allen et al.,2004);PLATON(Spek,2003)
;
_computing_structure_refinement 'SHELXL-97 (Sheldrick, 1997)'
_computing_structure_solution 'SHELXS-97 (Sheldrick, 1990)'
_diffrn_ambient_temperature 150(2)
_diffrn_measured_fraction_theta_full 0.998
_diffrn_measured_fraction_theta_max 0.997
_diffrn_measurement_device_type 'Bruker SMART1000 CCD area detector'
_diffrn_measurement_method \w
_diffrn_radiation_monochromator graphite
_diffrn_radiation_source 'normal-focus sealed tube'
_diffrn_radiation_type MoK\a
_diffrn_radiation_wavelength 0.71073
_diffrn_reflns_av_R_equivalents 0.0188
_diffrn_reflns_av_sigmaI/netI 0.0118
_diffrn_reflns_limit_h_max 9
_diffrn_reflns_limit_h_min -9
_diffrn_reflns_limit_k_max 31
_diffrn_reflns_limit_k_min -31
_diffrn_reflns_limit_l_max 13
_diffrn_reflns_limit_l_min -12
_diffrn_reflns_number 14764
_diffrn_reflns_theta_full 27.50
_diffrn_reflns_theta_max 27.52
_diffrn_reflns_theta_min 2.20
_diffrn_standards_decay_% 0
_diffrn_standards_number 0
_exptl_absorpt_coefficient_mu 3.116
_exptl_absorpt_correction_T_max 1.00
_exptl_absorpt_correction_T_min 0.65
_exptl_absorpt_correction_type multi-scan
_exptl_absorpt_process_details 'Bruker sadabs v2.05'
_exptl_crystal_colour ORANGE
_exptl_crystal_density_diffrn 1.623
_exptl_crystal_density_method 'not measured'
_exptl_crystal_description BLOCK
_exptl_crystal_F_000 864
_exptl_crystal_size_max 0.37
_exptl_crystal_size_mid 0.30
_exptl_crystal_size_min 0.21
_refine_diff_density_max 0.67
_refine_diff_density_min -0.56
_refine_diff_density_rms 0.07
_refine_ls_extinction_method none
_refine_ls_goodness_of_fit_ref 1.063
_refine_ls_hydrogen_treatment constr
_refine_ls_matrix_type full
_refine_ls_number_parameters 121
_refine_ls_number_reflns 2048
_refine_ls_number_restraints 8
_refine_ls_restrained_S_all 1.076
_refine_ls_R_factor_all 0.0284
_refine_ls_R_factor_gt 0.0256
_refine_ls_shift/su_max 0.000
_refine_ls_shift/su_mean 0.000
_refine_ls_structure_factor_coef Fsqd
_refine_ls_weighting_details 'calc w=1/[\s^2^(Fo^2^)+(0.0252P)^2^+2.3782P] where P=(Fo^2^+2Fc^2^)/3'
_refine_ls_weighting_scheme calc
_refine_ls_wR_factor_gt 0.0602
_refine_ls_wR_factor_ref 0.0614
_reflns_number_gt 1901
_reflns_number_total 2048
_reflns_threshold_expression >2\s(I)
_cod_data_source_file cg700731d.cif
_cod_data_source_block 13
_cod_depositor_comments
;
The following automatic conversions were performed:

'_symmetry_cell_setting' value 'Orthorhombic' changed to
'orthorhombic' according to
/home/saulius/struct/CIF-dictionaries/cif_core.dic dictionary named
'cif_core.dic' version 2.4.1 from 2010-06-29.

Automatic conversion script
Id: cif_fix_values 1715 2011-07-08 13:25:40Z adriana 
;
_cod_original_sg_symbol_H-M 'P n m a '
_cod_database_code 4503194

loop_
_symmetry_equiv_pos_as_xyz
'x, y, z'
'-x+1/2, -y, z+1/2'
'-x, y+1/2, -z'
'x+1/2, -y+1/2, -z+1/2'
'-x, -y, -z'
'x-1/2, y, -z-1/2'
'x, -y-1/2, z'
'-x-1/2, y-1/2, z-1/2'

loop_
_atom_site_label
_atom_site_type_symbol
_atom_site_fract_x
_atom_site_fract_y
_atom_site_fract_z
_atom_site_U_iso_or_equiv
_atom_site_adp_type
_atom_site_occupancy
_atom_site_symmetry_multiplicity
_atom_site_calc_flag
_atom_site_refinement_flags
_atom_site_disorder_assembly
_atom_site_disorder_group
Sr1 Sr 0.19740(3) 0.2500 0.70214(2) 0.01520(8) Uani 1 2 d S . .
O1 O -0.0924(2) 0.31404(6) 0.67903(16) 0.0300(4) Uani 1 1 d . . .
O1S O 0.0109(3) 0.2500 0.92658(19) 0.0260(4) Uani 1 2 d SD . .
O2 O 0.1265(2) 0.32952(7) 0.53211(17) 0.0390(4) Uani 1 1 d . . .
C1 C -0.3014(3) 0.40371(8) 0.5840(2) 0.0243(4) Uani 1 1 d . A .
H1A H -0.3517 0.3805 0.6518 0.029 Uiso 1 1 calc R . .
C1S C 0.0177(6) 0.27331(18) 1.0361(4) 0.0297(9) Uiso 0.50 1 d PD A -1
H1S H 0.0300 0.3129 1.0349 0.036 Uiso 0.50 1 calc PR A -1
C2 C -0.1320(3) 0.39037(8) 0.5307(2) 0.0236(4) Uani 1 1 d . . .
C2A C -0.0256(3) 0.34122(8) 0.5825(2) 0.0235(4) Uani 1 1 d . . .
C2S C 0.0184(9) 0.2779(2) 1.2782(5) 0.0544(15) Uiso 0.50 1 d PD A -1
H2S1 H 0.0099 0.2503 1.3503 0.082 Uiso 1 2 calc SR A -1
H2S2 H -0.0836 0.3043 1.2854 0.082 Uiso 0.50 1 calc PR A -1
H2S3 H 0.1348 0.2981 1.2855 0.082 Uiso 0.50 1 calc PR A -1
C3 C -0.0604(3) 0.42364(10) 0.4285(2) 0.0352(5) Uani 1 1 d . A .
H3A H 0.0531 0.4141 0.3880 0.042 Uiso 1 1 calc R . .
C3S C -0.0062(8) 0.1872(2) 1.1605(6) 0.0453(12) Uiso 0.50 1 d PD A -1
H3S1 H -0.0103 0.1757 1.2543 0.068 Uiso 0.50 1 calc PR A -1
H3S2 H 0.1000 0.1699 1.1169 0.068 Uiso 0.50 1 calc PR A -1
H3S3 H -0.1187 0.1752 1.1154 0.068 Uiso 0.50 1 calc PR A -1
C4 C -0.1553(3) 0.47020(10) 0.3870(3) 0.0384(6) Uani 1 1 d . . .
H4A H -0.1050 0.4929 0.3182 0.046 Uiso 1 1 calc R A .
C5 C -0.3240(3) 0.48514(9) 0.4434(2) 0.0269(4) Uani 1 1 d . A .
C6 C -0.4007(3) 0.45044(8) 0.5409(2) 0.0235(4) Uani 1 1 d . . .
C7 C -0.4124(3) 0.53899(9) 0.4026(2) 0.0306(5) Uani 1 1 d . . .
H7A H -0.4213 0.5397 0.3040 0.037 Uiso 1 1 calc R A .
H7B H -0.3312 0.5702 0.4296 0.037 Uiso 1 1 calc R . .
N1S N 0.0100(4) 0.2500 1.1524(2) 0.0362(7) Uani 1 2 d SD . .

loop_
_atom_site_aniso_label
_atom_site_aniso_U_11
_atom_site_aniso_U_22
_atom_site_aniso_U_33
_atom_site_aniso_U_23
_atom_site_aniso_U_13
_atom_site_aniso_U_12
Sr1 0.01113(12) 0.01923(13) 0.01523(12) 0.000 -0.00045(9) 0.000
O1 0.0221(7) 0.0281(8) 0.0398(9) 0.0174(7) 0.0057(7) 0.0037(6)
O1S 0.0176(9) 0.0466(13) 0.0140(9) 0.000 -0.0003(8) 0.000
O2 0.0318(9) 0.0444(10) 0.0408(9) 0.0232(8) 0.0133(8) 0.0135(8)
C1 0.0252(10) 0.0220(9) 0.0258(10) 0.0074(8) -0.0032(8) -0.0023(8)
C2 0.0259(10) 0.0202(9) 0.0246(10) 0.0046(8) -0.0043(8) -0.0011(8)
C2A 0.0231(9) 0.0225(9) 0.0249(10) 0.0045(8) -0.0030(8) -0.0021(8)
C3 0.0334(12) 0.0329(12) 0.0392(13) 0.0133(10) 0.0086(10) 0.0052(10)
C4 0.0374(13) 0.0367(12) 0.0412(13) 0.0202(11) 0.0099(11) 0.0055(10)
C5 0.0277(10) 0.0238(10) 0.0293(11) 0.0079(8) -0.0036(9) -0.0004(8)
C6 0.0249(10) 0.0205(9) 0.0251(10) 0.0046(8) -0.0065(8) -0.0029(8)
C7 0.0275(11) 0.0280(11) 0.0362(12) 0.0138(9) -0.0015(10) 0.0014(9)
N1S 0.0261(14) 0.065(2) 0.0174(12) 0.000 -0.0013(11) 0.000

loop_
_atom_type_symbol
_atom_type_description
_atom_type_scat_dispersion_real
_atom_type_scat_dispersion_imag
_atom_type_scat_source
C C 0.0033 0.0016 'International Tables Vol C Tables 4.2.6.8 and 6.1.1.4'
H H 0.0000 0.0000 'International Tables Vol C Tables 4.2.6.8 and 6.1.1.4'
N N 0.0061 0.0033 'International Tables Vol C Tables 4.2.6.8 and 6.1.1.4'
O O 0.0106 0.0060 'International Tables Vol C Tables 4.2.6.8 and 6.1.1.4'
Sr Sr -1.5307 3.2498 'International Tables Vol C Tables 4.2.6.8 and 6.1.1.4'

loop_
_geom_angle_atom_site_label_1
_geom_angle_atom_site_label_2
_geom_angle_atom_site_label_3
_geom_angle
_geom_angle_site_symmetry_1
_geom_angle_site_symmetry_3
O1 Sr1 O1 76.52(7) 4_556 6_657
O1 Sr1 O2 89.20(6) 4_556 7_565
O1 Sr1 O2 152.89(5) 6_657 7_565
O1 Sr1 O2 152.89(5) 4_556 .
O1 Sr1 O2 89.20(6) 6_657 .
O2 Sr1 O2 93.76(9) 7_565 .
O1 Sr1 O1 100.44(6) 4_556 7_565
O1 Sr1 O1 154.78(3) 6_657 7_565
O2 Sr1 O1 49.87(5) 7_565 7_565
O2 Sr1 O1 102.03(6) . 7_565
O1 Sr1 O1 154.78(3) 4_556 .
O1 Sr1 O1 100.44(6) 6_657 .
O2 Sr1 O1 102.03(6) 7_565 .
O2 Sr1 O1 49.87(5) . .
O1 Sr1 O1 71.49(7) 7_565 .
O1 Sr1 O1S 72.31(5) 4_556 6_657
O1 Sr1 O1S 72.31(5) 6_657 6_657
O2 Sr1 O1S 81.48(5) 7_565 6_657
O2 Sr1 O1S 81.48(5) . 6_657
O1 Sr1 O1S 131.26(4) 7_565 6_657
O1 Sr1 O1S 131.26(4) . 6_657
O1 Sr1 O1S 84.78(5) 4_556 .
O1 Sr1 O1S 84.78(5) 6_657 .
O2 Sr1 O1S 117.18(4) 7_565 .
O2 Sr1 O1S 117.18(4) . .
O1 Sr1 O1S 70.00(5) 7_565 .
O1 Sr1 O1S 70.00(5) . .
O1S Sr1 O1S 150.58(6) 6_657 .
O1 Sr1 C2A 94.55(5) 4_556 7_565
O1 Sr1 C2A 171.02(6) 6_657 7_565
O2 Sr1 C2A 24.79(5) 7_565 7_565
O2 Sr1 C2A 99.38(6) . 7_565
O1 Sr1 C2A 25.10(5) 7_565 7_565
O1 Sr1 C2A 87.22(5) . 7_565
O1S Sr1 C2A 106.18(5) 6_657 7_565
O1S Sr1 C2A 93.54(5) . 7_565
O1 Sr1 C2A 171.02(6) 4_556 .
O1 Sr1 C2A 94.55(5) 6_657 .
O2 Sr1 C2A 99.38(6) 7_565 .
O2 Sr1 C2A 24.79(5) . .
O1 Sr1 C2A 87.22(5) 7_565 .
O1 Sr1 C2A 25.10(5) . .
O1S Sr1 C2A 106.18(5) 6_657 .
O1S Sr1 C2A 93.54(5) . .
C2A Sr1 C2A 94.36(8) 7_565 .
O1 Sr1 C1S 79.01(8) 4_556 4_556
O1 Sr1 C1S 90.75(8) 6_657 4_556
O2 Sr1 C1S 63.65(8) 7_565 4_556
O2 Sr1 C1S 78.25(8) . 4_556
O1 Sr1 C1S 113.48(8) 7_565 4_556
O1 Sr1 C1S 126.21(8) . 4_556
O1S Sr1 C1S 18.69(8) 6_657 4_556
O1S Sr1 C1S 163.78(8) . 4_556
C2A Sr1 C1S 88.44(8) 7_565 4_556
C2A Sr1 C1S 102.36(8) . 4_556
O1 Sr1 C1S 90.75(8) 4_556 6_657
O1 Sr1 C1S 79.01(8) 6_657 6_657
O2 Sr1 C1S 78.25(8) 7_565 6_657
O2 Sr1 C1S 63.65(8) . 6_657
O1 Sr1 C1S 126.21(8) 7_565 6_657
O1 Sr1 C1S 113.48(8) . 6_657
O1S Sr1 C1S 18.69(8) 6_657 6_657
O1S Sr1 C1S 163.78(8) . 6_657
C2A Sr1 C1S 102.36(8) 7_565 6_657
C2A Sr1 C1S 88.44(8) . 6_657
C1S Sr1 C1S 18.94(14) 4_556 6_657
C2A O1 Sr1 157.92(15) . 6_557
C2A O1 Sr1 93.25(12) . .
Sr1 O1 Sr1 95.52(5) 6_557 .
C1S O1S C1S 53.8(4) . 7_565
C1S O1S Sr1 118.2(2) . 6_557
C1S O1S Sr1 118.2(2) 7_565 6_557
C1S O1S Sr1 137.9(2) . .
C1S O1S Sr1 137.9(2) 7_565 .
Sr1 O1S Sr1 91.77(6) 6_557 .
C2A O2 Sr1 94.35(12) . .
C2 C1 C6 121.79(19) . .
O1S C1S N1S 127.3(4) . .
C1 C2 C3 119.04(19) . .
C1 C2 C2A 120.61(18) . .
C3 C2 C2A 120.34(19) . .
O2 C2A O1 122.43(19) . .
O2 C2A C2 119.67(18) . .
O1 C2A C2 117.87(18) . .
O2 C2A Sr1 60.86(11) . .
O1 C2A Sr1 61.65(11) . .
C2 C2A Sr1 175.33(14) . .
C4 C3 C2 119.6(2) . .
C3 C4 C5 121.8(2) . .
C6 C5 C4 118.8(2) . .
C6 C5 C7 121.9(2) . .
C4 C5 C7 119.20(19) . .
C5 C6 C1 118.8(2) . .
C5 C6 C7 121.90(18) . 5_466
C1 C6 C7 119.26(18) . 5_466
C5 C7 C6 115.72(18) . 5_466
C1S N1S C1S 51.0(4) 7_565 .
C1S N1S C2S 174.5(4) 7_565 .
C1S N1S C2S 126.4(3) . .
C1S N1S C2S 126.4(3) 7_565 7_565
C1S N1S C2S 174.5(4) . 7_565
C2S N1S C2S 55.7(5) . 7_565
C1S N1S C3S 67.8(3) 7_565 .
C1S N1S C3S 118.7(3) . .
C2S N1S C3S 114.9(4) . .
C2S N1S C3S 59.4(3) 7_565 .
C1S N1S C3S 118.7(3) 7_565 7_565
C1S N1S C3S 67.8(3) . 7_565
C2S N1S C3S 59.4(3) . 7_565
C2S N1S C3S 114.9(4) 7_565 7_565
C3S N1S C3S 169.1(5) . 7_565

loop_
_geom_bond_atom_site_label_1
_geom_bond_atom_site_label_2
_geom_bond_distance
_geom_bond_site_symmetry_2
Sr1 O1 2.4725(15) 4_556
Sr1 O1 2.4725(15) 6_657
Sr1 O2 2.6044(15) 7_565
Sr1 O2 2.6044(15) .
Sr1 O1 2.6208(15) 7_565
Sr1 O1 2.6208(15) .
Sr1 O1S 2.626(2) 6_657
Sr1 O1S 2.6279(19) .
Sr1 C2A 2.973(2) 7_565
Sr1 C2A 2.973(2) .
Sr1 C1S 3.386(4) 4_556
Sr1 C1S 3.386(4) 6_657
O1 C2A 1.263(2) .
O1 Sr1 2.4725(15) 6_557
O1S C1S 1.231(4) .
O1S C1S 1.231(4) 7_565
O1S Sr1 2.626(2) 6_557
O2 C2A 1.250(3) .
C1 C2 1.384(3) .
C1 C6 1.400(3) .
C1S N1S 1.293(4) .
C2 C3 1.398(3) .
C2 C2A 1.501(3) .
C2S N1S 1.427(5) .
C3 C4 1.375(3) .
C3S N1S 1.508(5) .
C4 C5 1.401(3) .
C5 C6 1.398(3) .
C5 C7 1.497(3) .
C6 C7 1.498(3) 5_466
C7 C6 1.498(3) 5_466
N1S C1S 1.293(4) 7_565
N1S C2S 1.427(5) 7_565
N1S C3S 1.508(5) 7_565
